data_4302553
loop_
_publ_author_name
'Franz A. Mautner'
'Lars \"Ohrstr\"om'
'Beate Sodin'
'Ramon Vicente'

_publ_section_title
;
New Topology in Azide-Bridged Cobalt(II) Complexes: the Weak Ferromagnet
[Co2(N3)4(Hexamethylenetetramine)(H2O)]n
;
_journal_name_full 'Inorganic Chemistry'
_journal_page_first 6280
_journal_page_last 6286
_journal_paper_doi 10.1021/ic9005373
_journal_volume 48
_journal_year 2009
_chemical_formula_moiety 'C6 H14 Co2 N16 O'
_chemical_formula_sum 'C6 H14 Co2 N16 O'
_chemical_formula_weight 444.19
_chemical_name_common '[Co2(N3)4(hmt)(H2O)]n'
_chemical_name_systematic
; 
 ? 
;
_space_group_IT_number 12
_symmetry_cell_setting monoclinic
_symmetry_space_group_name_Hall '-C 2y'
_symmetry_space_group_name_H-M 'C 1 2/m 1'
_atom_sites_solution_hydrogens geom
_atom_sites_solution_primary direct
_atom_sites_solution_secondary difmap
_audit_creation_method SHELXL
_cell_angle_alpha 90.00
_cell_angle_beta 90.03(3)
_cell_angle_gamma 90.00
_cell_formula_units_Z 4
_cell_length_a 11.708(2)
_cell_length_b 12.641(3)
_cell_length_c 9.482(2)
_cell_measurement_reflns_used 400
_cell_measurement_temperature 100(2)
_cell_measurement_theta_max 25.00
_cell_measurement_theta_min 3.00
_cell_volume 1403.3(5)
_computing_cell_refinement 'Bruker SAINT (1998)'
_computing_data_collection 'Bruker SMART (1998)'
_computing_data_reduction 'Bruker SHELXTL'
_computing_molecular_graphics 'SHELXTL/PC v.5.03 (Siemens Ind. Aut.)'
_computing_publication_material 'SHELXTL/PC v.5.03 (Siemens Ind. Aut.)'
_computing_structure_refinement 'SHELXL-93 (Sheldrick, 1993)'
_computing_structure_solution 'SHELXS-86 (Sheldrick, 1990)'
_diffrn_ambient_temperature 100(2)
_diffrn_measured_fraction_theta_full 0.99
_diffrn_measured_fraction_theta_max 0.99
_diffrn_measurement_device 'Bruker P4'
_diffrn_measurement_method \w-scans
_diffrn_radiation_monochromator graphite
_diffrn_radiation_source 'fine-focus sealed tube'
_diffrn_radiation_type MoK\a
_diffrn_radiation_wavelength 0.71073
_diffrn_reflns_av_R_equivalents 0.0460
_diffrn_reflns_av_sigmaI/netI 0.0411
_diffrn_reflns_limit_h_max 14
_diffrn_reflns_limit_h_min -14
_diffrn_reflns_limit_k_max 15
_diffrn_reflns_limit_k_min -15
_diffrn_reflns_limit_l_max 11
_diffrn_reflns_limit_l_min -11
_diffrn_reflns_number 5579
_diffrn_reflns_theta_full 26.31
_diffrn_reflns_theta_max 26.31
_diffrn_reflns_theta_min 2.15
_exptl_absorpt_coefficient_mu 2.407
_exptl_absorpt_correction_T_max 0.748
_exptl_absorpt_correction_T_min 0.572
_exptl_absorpt_correction_type empirical
_exptl_absorpt_process_details SADABS
_exptl_crystal_colour red
_exptl_crystal_density_diffrn 2.102
_exptl_crystal_description irregular
_exptl_crystal_F_000 896
_exptl_crystal_size_max 0.26
_exptl_crystal_size_mid 0.18
_exptl_crystal_size_min 0.12
_refine_diff_density_max 0.724
_refine_diff_density_min -0.603
_refine_diff_density_rms 0.119
_refine_ls_extinction_method none
_refine_ls_goodness_of_fit_all 1.114
_refine_ls_goodness_of_fit_ref 1.148
_refine_ls_matrix_type full
_refine_ls_number_parameters 129
_refine_ls_number_reflns 1486
_refine_ls_number_restraints 1
_refine_ls_restrained_S_all 1.107
_refine_ls_R_factor_all 0.0520
_refine_ls_R_factor_gt 0.0448
_refine_ls_shift/su_max 0.000
_refine_ls_shift/su_mean 0.000
_refine_ls_structure_factor_coef Fsqd
_refine_ls_weighting_details 'calc w=1/[\s^2^(Fo^2^)+(0.0376P)^2^+7.4798P] where P=(Fo^2^+2Fc^2^)/3'
_refine_ls_weighting_scheme calc
_refine_ls_wR_factor_all 0.0973
_refine_ls_wR_factor_ref 0.0944
_reflns_number_gt 1331
_reflns_number_total 1486
_reflns_threshold_expression >2sigma(I)
_cod_data_source_file ic9005373_si_001.cif
_cod_data_source_block cob13b
_cod_depositor_comments
;
The following automatic conversions were performed:
'_symmetry_cell_setting' value 'Monoclinic' changed to 'monoclinic'
according to '/home/saulius/struct/CIF-dictionaries/cif_core.dic'
dictionary named 'cif_core.dic' version 2.4.1 from 2010-06-29.

Automatic conversion script
Id: cif_fix_enum 1527 2010-12-29 10:47:43Z saulius 
;
_cod_original_sg_symbol_H-M 'C 2/m'
_cod_database_code 4302553
_refine_ls_restrained_s_ref 1.140

loop_
_symmetry_equiv_pos_as_xyz
'x, y, z'
'-x, y, -z'
'x+1/2, y+1/2, z'
'-x+1/2, y+1/2, -z'
'-x, -y, -z'
'x, -y, z'
'-x+1/2, -y+1/2, -z'
'x+1/2, -y+1/2, z'

loop_
_atom_site_aniso_label
_atom_site_aniso_U_11
_atom_site_aniso_U_22
_atom_site_aniso_U_33
_atom_site_aniso_U_23
_atom_site_aniso_U_13
_atom_site_aniso_U_12
Co1 0.0099(4) 0.0103(4) 0.0088(4) 0.000 -0.0007(3) 0.000
Co2 0.0099(4) 0.0134(4) 0.0091(4) -0.0018(3) 0.0004(3) -0.0009(3)
O1 0.023(2) 0.016(2) 0.015(2) 0.000 0.001(2) 0.000
N11 0.010(2) 0.010(2) 0.017(2) 0.000 -0.002(2) 0.000
N12 0.015(2) 0.018(3) 0.016(2) 0.000 -0.004(2) 0.000
N13 0.032(3) 0.015(3) 0.066(4) 0.000 -0.024(3) 0.000
N21 0.016(2) 0.016(2) 0.014(2) -0.0034(13) -0.0015(13) -0.0044(13)
N22 0.0098(15) 0.010(2) 0.016(2) 0.0014(13) 0.0045(13) -0.0012(13)
N23 0.0099(15) 0.016(2) 0.011(2) -0.0004(13) -0.0011(12) -0.0010(13)
N31 0.011(2) 0.015(2) 0.012(2) -0.0005(13) 0.0008(12) -0.0011(13)
N32 0.017(2) 0.008(2) 0.014(2) 0.000 -0.004(2) 0.000
N1 0.010(2) 0.008(2) 0.010(2) 0.000 0.000(2) 0.000
N2 0.0083(15) 0.013(2) 0.0093(15) -0.0011(13) 0.0000(11) -0.0005(12)
N3 0.009(2) 0.012(2) 0.011(2) 0.000 0.001(2) 0.000
C2 0.011(2) 0.012(2) 0.015(2) -0.001(2) -0.0017(14) -0.0012(15)
C1 0.008(2) 0.011(2) 0.009(2) -0.0003(14) 0.0012(13) -0.0011(14)
C3 0.011(2) 0.013(2) 0.006(2) 0.000 -0.0016(13) 0.000
C4 0.009(2) 0.013(3) 0.006(2) 0.000 -0.003(2) 0.000

loop_
_atom_site_label
_atom_site_type_symbol
_atom_site_fract_x
_atom_site_fract_y
_atom_site_fract_z
_atom_site_U_iso_or_equiv
_atom_site_thermal_displace_type
_atom_site_occupancy
_atom_site_calc_flag
_atom_site_refinement_flags
_atom_site_disorder_group
Co1 Co 0.63260(6) 0.5000 0.05521(7) 0.0097(2) Uani 1 d S .
Co2 Co 0.7500 0.7500 0.5000 0.0108(2) Uani 1 d S .
O1 O 0.5653(3) 0.5000 0.2672(4) 0.0181(9) Uani 1 d SD .
H5 H 0.5809 0.5542 0.3126 0.027 Uiso 1 d D .
N11 N 0.5000 0.6031(3) 0.0000 0.0124(9) Uani 1 d S .
N12 N 0.5000 0.6985(4) 0.0000 0.0163(10) Uani 1 d S .
N13 N 0.5000 0.7879(4) 0.0000 0.037(2) Uani 1 d S .
N21 N 0.7375(3) 0.6270(3) 0.1236(3) 0.0154(7) Uani 1 d . .
N22 N 0.7825(2) 0.6481(2) 0.2305(3) 0.0119(7) Uani 1 d . .
N23 N 0.8296(3) 0.6721(3) 0.3366(3) 0.0123(7) Uani 1 d . .
N31 N 0.5887(3) 0.6830(3) 0.4392(3) 0.0127(7) Uani 1 d . .
N32 N 0.5000 0.6846(3) 0.5000 0.0130(9) Uani 1 d S .
N1 N 0.7336(4) 0.5000 -0.1405(4) 0.0093(9) Uani 1 d S .
N2 N 0.7802(2) 0.5981(2) -0.3582(3) 0.0102(6) Uani 1 d . .
N3 N 0.9295(4) 0.5000 -0.2327(4) 0.0106(9) Uani 1 d S .
C2 C 0.9043(3) 0.5940(3) -0.3150(4) 0.0127(8) Uani 1 d . .
H2A H 0.9519 0.5946 -0.3987 0.019 Uiso 1 calc R .
H2B H 0.9226 0.6563 -0.2598 0.019 Uiso 1 calc R .
C1 C 0.7106(3) 0.5960(3) -0.2269(4) 0.0093(7) Uani 1 d . .
H1A H 0.7274 0.6585 -0.1713 0.014 Uiso 1 calc R .
H1B H 0.6302 0.5979 -0.2516 0.014 Uiso 1 calc R .
C3 C 0.8593(4) 0.5000 -0.1062(5) 0.0097(10) Uani 1 d S .
H3A H 0.8772 0.5620 -0.0502 0.015 Uiso 0.50 calc PR .
H3B H 0.8772 0.4380 -0.0502 0.015 Uiso 0.50 calc PR .
C4 C 0.7551(4) 0.5000 -0.4383(5) 0.0096(10) Uani 1 d S .
H4A H 0.7999 0.5000 -0.5244 0.014 Uiso 1 calc SR .
H4B H 0.6751 0.5000 -0.4648 0.014 Uiso 1 calc SR .

loop_
_atom_type_symbol
_atom_type_description
_atom_type_scat_dispersion_real
_atom_type_scat_dispersion_imag
_atom_type_scat_source
C C 0.0033 0.0016 'International Tables Vol C Tables 4.2.6.8 and 6.1.1.4'
H H 0.0000 0.0000 'International Tables Vol C Tables 4.2.6.8 and 6.1.1.4'
N N 0.0061 0.0033 'International Tables Vol C Tables 4.2.6.8 and 6.1.1.4'
Co Co 0.3494 0.9721 'International Tables Vol C Tables 4.2.6.8 and 6.1.1.4'
O O 0.0106 0.0060 'International Tables Vol C Tables 4.2.6.8 and 6.1.1.4'

loop_
_geom_angle_atom_site_label_1
_geom_angle_atom_site_label_2
_geom_angle_atom_site_label_3
_geom_angle
_geom_angle_site_symmetry_1
_geom_angle_site_symmetry_3
_geom_angle_publ_flag
N11 Co1 N11 77.0(2) 5_665 . yes
N11 Co1 N21 167.47(12) 5_665 . yes
N11 Co1 N21 91.97(13) . . yes
N11 Co1 N21 91.97(13) 5_665 6_565 ?
N11 Co1 N21 167.47(12) . 6_565 yes
N21 Co1 N21 98.3(2) . 6_565 yes
N11 Co1 O1 87.82(9) 5_665 . yes
N11 Co1 O1 87.82(9) . . ?
N21 Co1 O1 85.80(11) . . yes
N21 Co1 O1 85.80(11) 6_565 . ?
N11 Co1 N1 100.83(9) 5_665 . ?
N11 Co1 N1 100.83(9) . . yes
N21 Co1 N1 86.94(11) . . yes
N21 Co1 N1 86.94(11) 6_565 . ?
O1 Co1 N1 168.9(2) . . yes
N23 Co2 N23 180.0 . 7_666 ?
N23 Co2 N31 89.54(12) . 7_666 ?
N23 Co2 N31 90.46(12) 7_666 7_666 yes
N23 Co2 N31 90.46(12) . . ?
N23 Co2 N31 89.54(12) 7_666 . ?
N31 Co2 N31 180.0 7_666 . ?
N23 Co2 N2 91.59(11) . 7_665 yes
N23 Co2 N2 88.41(11) 7_666 7_665 ?
N31 Co2 N2 87.92(11) 7_666 7_665 ?
N31 Co2 N2 92.08(11) . 7_665 yes
N23 Co2 N2 88.41(11) . 1_556 ?
N23 Co2 N2 91.59(11) 7_666 1_556 ?
N31 Co2 N2 92.08(11) 7_666 1_556 ?
N31 Co2 N2 87.92(11) . 1_556 ?
N2 Co2 N2 180.0 7_665 1_556 ?
N12 N11 Co1 128.50(9) . 5_665 ?
N12 N11 Co1 128.50(9) . . yes
Co1 N11 Co1 103.0(2) 5_665 . yes
N13 N12 N11 180.000(1) . . yes
N22 N21 Co1 134.1(3) . . yes
N21 N22 N23 177.9(4) . . yes
N22 N23 Co2 123.4(3) . . yes
N32 N31 Co2 129.2(2) . . yes
N31 N32 N31 178.1(5) . 2_656 yes
C1 N1 C1 109.2(4) 6_565 . ?
C1 N1 C3 107.2(2) 6_565 . ?
C1 N1 C3 107.2(2) . . ?
C1 N1 Co1 111.5(2) 6_565 . ?
C1 N1 Co1 111.5(2) . . ?
C3 N1 Co1 110.1(3) . . ?
C4 N2 C1 107.7(3) . . ?
C4 N2 C2 107.5(3) . . ?
C1 N2 C2 107.4(3) . . ?
C4 N2 Co2 110.9(2) . 1_554 ?
C1 N2 Co2 114.1(2) . 1_554 ?
C2 N2 Co2 109.0(2) . 1_554 ?
C2 N3 C2 109.8(4) 6_565 . ?
C2 N3 C3 109.2(3) 6_565 . ?
C2 N3 C3 109.2(3) . . ?
N3 C2 N2 111.7(3) . . ?
N3 C2 H2A 109.3 . . ?
N2 C2 H2A 109.3 . . ?
N3 C2 H2B 109.3 . . ?
N2 C2 H2B 109.3 . . ?
H2A C2 H2B 107.9 . . ?
N1 C1 N2 112.1(3) . . ?
N1 C1 H1A 109.2 . . ?
N2 C1 H1A 109.2 . . ?
N1 C1 H1B 109.2 . . ?
N2 C1 H1B 109.2 . . ?
H1A C1 H1B 107.9 . . ?
N3 C3 N1 112.0(4) . . ?
N3 C3 H3A 109.21 . . ?
N1 C3 H3A 109.21 . . ?
N3 C3 H3B 109.21 . . ?
N1 C3 H3B 109.21 . . ?
H3A C3 H3B 107.9 . . ?
N2 C4 N2 113.4(4) . 6_565 ?
N2 C4 H4A 108.9 . . ?
N2 C4 H4A 108.9 6_565 . ?
N2 C4 H4B 108.9 . . ?
N2 C4 H4B 108.9 6_565 . ?
H4A C4 H4B 107.7 . . ?

loop_
_geom_bond_atom_site_label_1
_geom_bond_atom_site_label_2
_geom_bond_distance
_geom_bond_site_symmetry_2
_geom_bond_publ_flag
Co1 N11 2.093(3) 5_665 yes
Co1 N11 2.093(3) . yes
Co1 N21 2.123(3) . yes
Co1 N21 2.123(3) 6_565 yes
Co1 O1 2.159(4) . yes
Co1 N1 2.201(4) . yes
Co2 N23 2.059(3) . yes
Co2 N23 2.059(3) 7_666 yes
Co2 N31 2.148(3) 7_666 yes
Co2 N31 2.148(3) . yes
Co2 N2 2.370(3) 7_665 yes
Co2 N2 2.370(3) 1_556 yes
O1 H5 0.830 . ?
N11 N12 1.206(6) . yes
N11 Co1 2.093(3) 5_665 ?
N12 N13 1.130(7) . yes
N21 N22 1.172(4) . yes
N22 N23 1.187(4) . yes
N31 N32 1.188(3) . yes
N32 N31 1.188(3) 2_656 yes
N1 C1 1.488(4) 6_565 ?
N1 C1 1.488(4) . ?
N1 C3 1.506(6) . ?
N2 C4 1.484(4) . ?
N2 C1 1.489(4) . ?
N2 C2 1.510(4) . ?
N2 Co2 2.370(3) 1_554 yes
N3 C2 1.452(4) 6_565 yes
N3 C2 1.452(4) . ?
N3 C3 1.455(6) . ?
C2 H2A 0.97 . ?
C2 H2B 0.97 . ?
C1 H1A 0.97 . ?
C1 H1B 0.97 . ?
C3 H3A 0.97 . ?
C3 H3B 0.97 . ?
C4 N2 1.484(4) 6_565 ?
C4 H4A 0.97 . ?
C4 H4B 0.97 . ?

loop_
_geom_torsion_atom_site_label_1
_geom_torsion_atom_site_label_2
_geom_torsion_atom_site_label_3
_geom_torsion_atom_site_label_4
_geom_torsion
_geom_torsion_site_symmetry_1
_geom_torsion_site_symmetry_2
_geom_torsion_site_symmetry_3
_geom_torsion_site_symmetry_4
_geom_torsion_publ_flag
N11 Co1 N11 N12 180.0 5_665 . . . ?
N21 Co1 N11 N12 6.01(9) . . . . ?
N21 Co1 N11 N12 151.1(5) 6_565 . . . ?
O1 Co1 N11 N12 91.73(7) . . . . ?
N11 Co1 N21 N22 94.2(6) 5_665 . . . ?
N11 Co1 N21 N22 122.3(4) . . . . ?
N21 Co1 N21 N22 -50.5(4) 6_565 . . . ?
O1 Co1 N21 N22 34.6(4) . . . . ?
N1 Co1 N21 N22 -137.0(4) . . . . ?
N31 Co2 N23 N22 -152.5(3) 7_666 . . . ?
N31 Co2 N23 N22 27.5(3) . . . . ?
N2 Co2 N23 N22 -64.6(3) 7_665 . . . ?
N2 Co2 N23 N22 115.4(3) 1_556 . . . ?
N23 Co2 N31 N32 170.3(4) . . . . ?
N23 Co2 N31 N32 -9.7(4) 7_666 . . . ?
N2 Co2 N31 N32 -98.0(4) 7_665 . . . ?
N2 Co2 N31 N32 82.0(4) 1_556 . . . ?
N11 Co1 N1 C1 -21.8(3) 5_665 . . 6_565 ?
N11 Co1 N1 C1 -100.5(2) . . . 6_565 ?
N21 Co1 N1 C1 168.1(3) . . . 6_565 ?
N21 Co1 N1 C1 69.6(2) 6_565 . . 6_565 ?
O1 Co1 N1 C1 118.8(2) . . . 6_565 ?
N11 Co1 N1 C1 100.5(2) 5_665 . . . ?
N11 Co1 N1 C1 21.8(3) . . . . ?
N21 Co1 N1 C1 -69.6(2) . . . . ?
N21 Co1 N1 C1 -168.1(3) 6_565 . . . ?
O1 Co1 N1 C1 -118.8(2) . . . . ?
C2 N3 C2 N2 59.9(5) 6_565 . . . ?
C3 N3 C2 N2 -59.8(4) . . . . ?
C4 N2 C2 N3 -57.3(4) . . . . ?
C1 N2 C2 N3 58.4(4) . . . . ?
Co2 N2 C2 N3 -177.5(2) 1_554 . . . ?
C1 N1 C1 N2 -57.5(4) 6_565 . . . ?
C3 N1 C1 N2 58.3(4) . . . . ?
Co1 N1 C1 N2 178.8(2) . . . . ?
C4 N2 C1 N1 57.2(4) . . . . ?
C2 N2 C1 N1 -58.3(4) . . . . ?
Co2 N2 C1 N1 -179.2(2) 1_554 . . . ?
C2 N3 C3 N1 -60.0(3) 6_565 . . . ?
C2 N3 C3 N1 60.0(3) . . . . ?
C1 N1 C3 N3 58.5(2) 6_565 . . . ?
C1 N1 C3 N3 -58.5(2) . . . . ?
C1 N2 C4 N2 -58.5(5) . . . 6_565 ?
C2 N2 C4 N2 56.9(5) . . . 6_565 ?
Co2 N2 C4 N2 176.0(2) 1_554 . . 6_565 ?
